data_7714941
loop_
_publ_author_name
'Sindhu, M.'
'Kalaivani, P.'
'Prabusankar, G.'
'Sivasamy, R.'
'Prabhakaran, R.'

_publ_section_title
;
 Preparation of new organo-ruthenium(II) complexes and their nucleic
 acid/albumin binding efficiency and <i>in vitro</i> cytotoxicity studies.
;
_journal_issue 7
_journal_name_full 'Dalton transactions (Cambridge, England : 2003)'
_journal_page_first 3075
_journal_page_last 3096
_journal_paper_doi 10.1039/d3dt04017h
_journal_volume 53
_journal_year 2024
_chemical_formula_moiety 'C33 H32 Cl Fe N3 O Ru, C H2 Cl2'
_chemical_formula_sum 'C34 H34 Cl3 Fe N3 O Ru'
_chemical_formula_weight 763.936
_space_group_crystal_system monoclinic
_space_group_IT_number 14
_space_group_name_Hall '-P 2yn'
_space_group_name_H-M_alt 'P 1 21/n 1'
_symmetry_Int_Tables_number 14
_audit_creation_date 2023-12-16
_audit_creation_method
;
Olex2 1.5-dev
(compiled 2023.12.04 svn.r209d9fb2 for OlexSys, GUI svn.r6697)
;
_audit_update_record
;
2023-12-23 deposited with the CCDC.	2024-01-05 downloaded from the CCDC.
;
_cell_angle_alpha 90
_cell_angle_beta 98.046(5)
_cell_angle_gamma 90
_cell_formula_units_Z 4
_cell_length_a 12.8511(19)
_cell_length_b 17.342(2)
_cell_length_c 14.9551(19)
_cell_measurement_reflns_used 9904
_cell_measurement_temperature 273
_cell_measurement_theta_max 26.375
_cell_measurement_theta_min 2.252
_cell_volume 3300.1(7)
_computing_cell_refinement 'SAINT V8.40A (?, 2016)'
_computing_data_reduction 'SAINT V8.40A (?, 2016)'
_computing_molecular_graphics 'Olex2 1.5-dev (Dolomanov et al., 2009)'
_computing_publication_material 'Olex2 1.5-dev (Dolomanov et al., 2009)'
_computing_structure_refinement 'olex2.refine 1.5-dev (Bourhis et al., 2015)'
_computing_structure_solution 'olex2.solve (Bourhis et al., 2015)'
_diffrn_ambient_temperature 273.00
_diffrn_measured_fraction_theta_full 0.9983
_diffrn_measured_fraction_theta_max 0.9952
_diffrn_measurement_device_type 'Bruker APEX-II CCD'
_diffrn_radiation_type 'Mo K\a'
_diffrn_radiation_wavelength 0.71073
_diffrn_reflns_av_R_equivalents 0.0470
_diffrn_reflns_av_unetI/netI 0.0506
_diffrn_reflns_Laue_measured_fraction_full 0.9983
_diffrn_reflns_Laue_measured_fraction_max 0.9952
_diffrn_reflns_limit_h_max 15
_diffrn_reflns_limit_h_min -16
_diffrn_reflns_limit_k_max 22
_diffrn_reflns_limit_k_min -19
_diffrn_reflns_limit_l_max 19
_diffrn_reflns_limit_l_min -19
_diffrn_reflns_number 25634
_diffrn_reflns_point_group_measured_fraction_full 0.9983
_diffrn_reflns_point_group_measured_fraction_max 0.9952
_diffrn_reflns_theta_full 25.2417
_diffrn_reflns_theta_max 27.12
_diffrn_reflns_theta_min 1.99
_exptl_absorpt_coefficient_mu 1.172
_exptl_absorpt_correction_T_max 0.922
_exptl_absorpt_correction_T_min 0.920
_exptl_absorpt_correction_type gaussian
_exptl_crystal_colour red
_exptl_crystal_colour_primary red
_exptl_crystal_density_diffrn 1.538
_exptl_crystal_description block
_exptl_crystal_F_000 1550.949
_exptl_crystal_size_max 0.07
_exptl_crystal_size_mid 0.07
_exptl_crystal_size_min 0.07
_refine_diff_density_max 0.6108
_refine_diff_density_min -0.7505
_refine_diff_density_rms 0.1101
_refine_ls_d_res_high 0.7796
_refine_ls_d_res_low 10.2592
_refine_ls_goodness_of_fit_ref 1.0358
_refine_ls_hydrogen_treatment constr
_refine_ls_matrix_type full
_refine_ls_number_constraints 61
_refine_ls_number_parameters 391
_refine_ls_number_reflns 7263
_refine_ls_number_restraints 0
_refine_ls_restrained_S_all 1.0358
_refine_ls_R_factor_all 0.0679
_refine_ls_R_factor_gt 0.0424
_refine_ls_shift/su_max 0.0003
_refine_ls_shift/su_mean 0.0000
_refine_ls_structure_factor_coef Fsqd
_refine_ls_weighting_details 'w=1/[\s^2^(Fo^2^)+(0.0466P)^2^+1.4743P] where P=(Fo^2^+2Fc^2^)/3'
_refine_ls_weighting_scheme calc
_refine_ls_wR_factor_gt 0.0988
_refine_ls_wR_factor_ref 0.1112
_reflns_Friedel_coverage 0.0
_reflns_limit_h_max 11
_reflns_limit_h_min -16
_reflns_limit_k_max 22
_reflns_limit_k_min 0
_reflns_limit_l_max 19
_reflns_limit_l_min -10
_reflns_number_gt 5178
_reflns_number_total 7263
_reflns_threshold_expression I>=2u(I)
_cod_data_source_file d3dt04017h2.cif
_cod_data_source_block PRBFIZ
_cod_depositor_comments 'Adding full bibliography for 7714940--7714941.cif.'
_cod_original_cell_volume 3300.1(8)
_cod_database_code 7714941
_olex2_refinement_description
;
1. Fixed Uiso
 At 1.2 times of:
  All C(H) groups, All C(H,H) groups
 At 1.5 times of:
  All C(H,H,H) groups
2.a Ternary CH refined with riding coordinates:
 C14(H14)
2.b Secondary CH2 refined with riding coordinates:
 C34(H34a,H34b)
2.c Aromatic/amide H refined with riding coordinates:
 C12(H12), C13(H13), C9(H9), C10(H10), C3(H3), C4(H4), C5(H5), C6(H6),
 C28(H28), C27(H27), C26(H26), C25(H25), C31(H31), C30(H30), C29(H29), C33(H33),
  C32(H32), C19(H19), C20(H20), C21(H21), C22(H22), C23(H23)
2.d Idealised Me refined as rotating group:
 C15(H15a,H15b,H15c), C16(H16a,H16b,H16c), C7(H7a,H7b,H7c)
;
_olex2_submission_special_instructions 'No special instructions were received'

loop_
_space_group_symop_id
_space_group_symop_operation_xyz
1 x,y,z
2 -x+1/2,y+1/2,-z+1/2
3 -x,-y,-z
4 x-1/2,-y-1/2,z-1/2

loop_
_atom_site_label
_atom_site_type_symbol
_atom_site_fract_x
_atom_site_fract_y
_atom_site_fract_z
_atom_site_U_iso_or_equiv
_atom_site_adp_type
_atom_site_occupancy
_atom_site_refinement_flags_posn
Ru1 Ru 0.83416(2) 0.564841(14) 0.392038(16) 0.03866(10) Uani 1.000000 .
Fe1 Fe 0.47351(4) 0.43209(3) 0.17495(3) 0.04731(14) Uani 1.000000 .
Cl1 Cl 0.86966(8) 0.44922(5) 0.31178(6) 0.0555(2) Uani 1.000000 .
O1 O 0.78210(18) 0.48851(12) 0.48147(14) 0.0465(5) Uani 1.000000 .
N2 N 0.6761(2) 0.54324(14) 0.33536(16) 0.0368(6) Uani 1.000000 .
Cl3 Cl 0.5747(2) 0.07519(19) 0.61264(17) 0.2271(16) Uani 1.000000 .
Cl2 Cl 0.3753(2) 0.12630(16) 0.5294(2) 0.2179(13) Uani 1.000000 .
N1 N 0.6240(2) 0.49209(14) 0.38629(16) 0.0409(6) Uani 1.000000 .
C11 C 0.8533(3) 0.66345(19) 0.4860(2) 0.0477(8) Uani 1.000000 .
C14 C 0.7952(4) 0.6892(2) 0.5622(2) 0.0676(11) Uani 1.000000 .
H14 H 0.7254(4) 0.7066(2) 0.5349(2) 0.0811(13) Uiso 1.000000 R
C15 C 0.7792(6) 0.6280(3) 0.6293(4) 0.122(2) Uani 1.000000 .
H15a H 0.738(3) 0.5870(14) 0.5994(8) 0.183(3) Uiso 1.000000 GR
H15b H 0.8462(6) 0.608(2) 0.656(2) 0.183(3) Uiso 1.000000 GR
H15c H 0.743(4) 0.6495(8) 0.6756(19) 0.183(3) Uiso 1.000000 GR
C16 C 0.8520(5) 0.7589(3) 0.6080(3) 0.120(2) Uani 1.000000 .
H16a H 0.8102(17) 0.7810(16) 0.650(2) 0.180(3) Uiso 1.000000 GR
H16b H 0.9187(16) 0.7431(6) 0.640(3) 0.180(3) Uiso 1.000000 GR
H16c H 0.863(3) 0.7966(12) 0.5632(5) 0.180(3) Uiso 1.000000 GR
C12 C 0.8215(3) 0.68948(19) 0.3969(2) 0.0476(8) Uani 1.000000 .
H12 H 0.7611(3) 0.71940(19) 0.3846(2) 0.0571(10) Uiso 1.000000 R
C13 C 0.8795(3) 0.67105(18) 0.3258(2) 0.0473(8) Uani 1.000000 .
H13 H 0.8583(3) 0.69082(18) 0.2683(2) 0.0567(10) Uiso 1.000000 R
C8 C 0.9673(3) 0.6239(2) 0.3409(2) 0.0509(9) Uani 1.000000 .
C7 C 1.0257(3) 0.6009(3) 0.2651(3) 0.0749(12) Uani 1.000000 .
H7a H 0.9793(7) 0.6034(17) 0.2090(4) 0.1124(18) Uiso 1.000000 GR
H7b H 1.0838(15) 0.6354(11) 0.2630(13) 0.1124(18) Uiso 1.000000 GR
H7c H 1.052(2) 0.5492(7) 0.2748(11) 0.1124(18) Uiso 1.000000 GR
C9 C 0.9994(3) 0.5959(2) 0.4300(2) 0.0535(9) Uani 1.000000 .
H9 H 1.0579(3) 0.5640(2) 0.4415(2) 0.0643(11) Uiso 1.000000 R
C10 C 0.9438(3) 0.6160(2) 0.4999(2) 0.0525(9) Uani 1.000000 .
H10 H 0.9669(3) 0.5977(2) 0.5577(2) 0.0631(11) Uiso 1.000000 R
C1 C 0.6862(3) 0.46766(17) 0.4569(2) 0.0398(7) Uani 1.000000 .
C2 C 0.6422(3) 0.41047(18) 0.5159(2) 0.0415(7) Uani 1.000000 .
C3 C 0.5373(3) 0.3916(2) 0.5039(2) 0.0606(10) Uani 1.000000 .
H3 H 0.4914(3) 0.4133(2) 0.4571(2) 0.0727(12) Uiso 1.000000 R
C4 C 0.5012(4) 0.3394(3) 0.5628(3) 0.0778(13) Uani 1.000000 .
H4 H 0.4297(4) 0.3281(3) 0.5545(3) 0.0934(15) Uiso 1.000000 R
N3 N 0.5613(3) 0.3046(2) 0.6298(2) 0.0721(10) Uani 1.000000 .
C5 C 0.6619(4) 0.3234(2) 0.6398(3) 0.0704(11) Uani 1.000000 .
H5 H 0.7065(4) 0.2998(2) 0.6861(3) 0.0845(14) Uiso 1.000000 R
C6 C 0.7050(3) 0.3757(2) 0.5860(2) 0.0573(9) Uani 1.000000 .
H6 H 0.7763(3) 0.3872(2) 0.5972(2) 0.0687(11) Uiso 1.000000 R
C17 C 0.6229(3) 0.56333(16) 0.2582(2) 0.0390(7) Uani 1.000000 .
C24 C 0.5162(3) 0.53897(17) 0.2227(2) 0.0431(7) Uani 1.000000 .
C28 C 0.4330(3) 0.5085(2) 0.2660(2) 0.0511(8) Uani 1.000000 .
H28 H 0.4357(3) 0.4993(2) 0.3276(2) 0.0613(10) Uiso 1.000000 R
C27 C 0.3454(3) 0.4948(2) 0.1991(3) 0.0613(10) Uani 1.000000 .
H27 H 0.2805(3) 0.4760(2) 0.2097(3) 0.0736(12) Uiso 1.000000 R
C26 C 0.3724(3) 0.5140(2) 0.1149(3) 0.0620(10) Uani 1.000000 .
H26 H 0.3292(3) 0.5092(2) 0.0598(3) 0.0744(12) Uiso 1.000000 R
C25 C 0.4765(3) 0.54203(19) 0.1273(2) 0.0533(9) Uani 1.000000 .
H25 H 0.5133(3) 0.55947(19) 0.0820(2) 0.0639(11) Uiso 1.000000 R
C31 C 0.4340(4) 0.3186(2) 0.1674(4) 0.0829(14) Uani 1.000000 .
H31 H 0.3674(4) 0.2989(2) 0.1707(4) 0.0995(16) Uiso 1.000000 R
C30 C 0.4733(4) 0.3398(2) 0.0901(3) 0.0803(14) Uani 1.000000 .
H30 H 0.4378(4) 0.3365(2) 0.0316(3) 0.0964(17) Uiso 1.000000 R
C29 C 0.5749(4) 0.3668(2) 0.1141(3) 0.0740(12) Uani 1.000000 .
H29 H 0.6188(4) 0.3847(2) 0.0742(3) 0.0888(15) Uiso 1.000000 R
C33 C 0.6004(4) 0.3629(2) 0.2067(3) 0.0720(12) Uani 1.000000 .
H33 H 0.6639(4) 0.3779(2) 0.2397(3) 0.0864(15) Uiso 1.000000 R
C32 C 0.5146(5) 0.3326(2) 0.2419(3) 0.0830(15) Uani 1.000000 .
H32 H 0.5104(5) 0.3233(2) 0.3025(3) 0.0996(18) Uiso 1.000000 R
C18 C 0.6739(3) 0.61430(18) 0.1971(2) 0.0429(7) Uani 1.000000 .
C19 C 0.7443(3) 0.5849(2) 0.1448(2) 0.0558(9) Uani 1.000000 .
H19 H 0.7621(3) 0.5330(2) 0.1489(2) 0.0669(11) Uiso 1.000000 R
C20 C 0.7889(4) 0.6322(3) 0.0861(3) 0.0751(12) Uani 1.000000 .
H20 H 0.8358(4) 0.6120(3) 0.0502(3) 0.0901(15) Uiso 1.000000 R
C21 C 0.7634(4) 0.7096(3) 0.0811(3) 0.0840(15) Uani 1.000000 .
H21 H 0.7947(4) 0.7417(3) 0.0427(3) 0.1008(18) Uiso 1.000000 R
C22 C 0.6925(4) 0.7397(2) 0.1320(3) 0.0752(13) Uani 1.000000 .
H22 H 0.6753(4) 0.7918(2) 0.1279(3) 0.0902(16) Uiso 1.000000 R
C23 C 0.6463(3) 0.69174(19) 0.1897(2) 0.0556(9) Uani 1.000000 .
H23 H 0.5968(3) 0.71152(19) 0.2234(2) 0.0667(11) Uiso 1.000000 R
C34 C 0.4655(6) 0.1248(4) 0.6237(4) 0.125(2) Uani 1.000000 .
H34a H 0.4333(6) 0.1024(4) 0.6726(4) 0.149(3) Uiso 1.000000 R
H34b H 0.4848(6) 0.1774(4) 0.6405(4) 0.149(3) Uiso 1.000000 R

loop_
_atom_site_aniso_label
_atom_site_aniso_U_11
_atom_site_aniso_U_22
_atom_site_aniso_U_33
_atom_site_aniso_U_12
_atom_site_aniso_U_13
_atom_site_aniso_U_23
Ru1 0.03482(16) 0.03590(15) 0.04297(15) -0.00506(11) -0.00262(11) 0.00652(11)
Fe1 0.0484(3) 0.0390(3) 0.0501(3) -0.0017(2) -0.0087(2) -0.0005(2)
Cl1 0.0538(6) 0.0434(4) 0.0685(5) 0.0036(4) 0.0050(4) -0.0011(4)
O1 0.0400(14) 0.0481(13) 0.0480(12) -0.0080(10) -0.0055(10) 0.0141(10)
N2 0.0348(15) 0.0344(13) 0.0397(13) -0.0023(11) 0.0001(11) 0.0017(11)
Cl3 0.167(2) 0.354(4) 0.172(2) 0.129(2) 0.0681(17) 0.115(2)
Cl2 0.168(2) 0.182(2) 0.277(3) 0.0252(19) -0.065(2) 0.013(2)
N1 0.0351(15) 0.0417(14) 0.0443(14) -0.0033(12) -0.0003(12) 0.0056(12)
C11 0.048(2) 0.0453(18) 0.0467(18) -0.0147(16) -0.0053(16) -0.0027(15)
C14 0.070(3) 0.078(3) 0.054(2) -0.016(2) 0.007(2) -0.012(2)
C15 0.179(7) 0.096(4) 0.109(4) -0.020(4) 0.084(4) 0.001(3)
C16 0.173(6) 0.112(4) 0.082(3) -0.069(4) 0.043(4) -0.048(3)
C12 0.048(2) 0.0357(17) 0.055(2) -0.0085(15) -0.0067(17) 0.0006(14)
C13 0.051(2) 0.0388(17) 0.0489(18) -0.0178(16) -0.0056(16) 0.0108(15)
C8 0.043(2) 0.0501(19) 0.059(2) -0.0170(16) 0.0045(16) 0.0047(17)
C7 0.063(3) 0.085(3) 0.081(3) -0.012(2) 0.022(2) 0.003(2)
C9 0.033(2) 0.050(2) 0.074(2) -0.0075(15) -0.0054(17) 0.0121(18)
C10 0.049(2) 0.056(2) 0.0469(19) -0.0186(17) -0.0132(16) 0.0102(16)
C1 0.0370(19) 0.0387(16) 0.0429(17) -0.0040(14) 0.0031(14) -0.0002(14)
C2 0.043(2) 0.0379(16) 0.0436(17) -0.0041(14) 0.0076(15) 0.0002(14)
C3 0.053(3) 0.066(2) 0.061(2) -0.0146(19) 0.0005(18) 0.0135(19)
C4 0.065(3) 0.085(3) 0.084(3) -0.032(2) 0.011(2) 0.014(2)
N3 0.078(3) 0.070(2) 0.070(2) -0.019(2) 0.0160(19) 0.0153(18)
C5 0.071(3) 0.074(3) 0.067(2) -0.004(2) 0.012(2) 0.026(2)
C6 0.048(2) 0.068(2) 0.055(2) -0.0079(19) 0.0048(17) 0.0149(18)
C17 0.0395(18) 0.0313(15) 0.0443(17) 0.0021(13) -0.0013(14) -0.0018(13)
C24 0.041(2) 0.0333(15) 0.0505(18) 0.0025(14) -0.0075(15) -0.0009(14)
C28 0.039(2) 0.052(2) 0.060(2) 0.0035(16) -0.0003(16) -0.0031(17)
C27 0.038(2) 0.058(2) 0.084(3) -0.0006(17) -0.0070(19) -0.003(2)
C26 0.056(3) 0.051(2) 0.069(2) 0.0002(18) -0.0271(19) 0.0076(19)
C25 0.055(2) 0.0409(17) 0.057(2) -0.0019(16) -0.0158(17) 0.0082(16)
C31 0.081(4) 0.043(2) 0.123(4) -0.015(2) 0.010(3) -0.006(2)
C30 0.106(4) 0.059(2) 0.068(3) 0.003(3) -0.016(3) -0.022(2)
C29 0.083(4) 0.053(2) 0.086(3) 0.005(2) 0.013(3) -0.015(2)
C33 0.072(3) 0.045(2) 0.090(3) 0.015(2) -0.022(2) -0.015(2)
C32 0.134(5) 0.043(2) 0.069(3) 0.021(3) 0.004(3) 0.008(2)
C18 0.045(2) 0.0392(16) 0.0403(16) -0.0061(14) -0.0084(14) 0.0040(14)
C19 0.060(3) 0.055(2) 0.051(2) -0.0054(18) 0.0043(18) 0.0027(17)
C20 0.077(3) 0.097(3) 0.053(2) -0.016(3) 0.011(2) 0.005(2)
C21 0.097(4) 0.091(4) 0.059(3) -0.032(3) -0.008(3) 0.028(2)
C22 0.095(4) 0.047(2) 0.072(3) -0.017(2) -0.028(3) 0.020(2)
C23 0.060(3) 0.0410(18) 0.059(2) 0.0011(17) -0.0129(18) 0.0082(16)
C34 0.155(6) 0.111(5) 0.116(4) -0.028(4) 0.047(4) 0.017(4)

loop_
_atom_type_symbol
_atom_type_scat_dispersion_real
_atom_type_scat_dispersion_imag
_atom_type_scat_Cromer_Mann_a1
_atom_type_scat_Cromer_Mann_a2
_atom_type_scat_Cromer_Mann_a3
_atom_type_scat_Cromer_Mann_a4
_atom_type_scat_Cromer_Mann_b1
_atom_type_scat_Cromer_Mann_b2
_atom_type_scat_Cromer_Mann_b3
_atom_type_scat_Cromer_Mann_b4
_atom_type_scat_Cromer_Mann_c
_atom_type_scat_source
_atom_type_scat_dispersion_source
C 0.00313 0.00162 2.31000 1.02000 1.58860 0.86500 20.84390 10.20750 0.56870 51.65120 0.21560 'International Tables Volume C Table 6.1.1.4 (pp. 500-502)' 'Brennan, Cowan, Rev. Sci. Instrum., 1992, 63, 850'
Cl 0.14908 0.15974 11.46040 7.19640 6.25560 1.64550 0.01040 1.16620 18.51940 47.77840 -9.55740 'International Tables Volume C Table 6.1.1.4 (pp. 500-502)' 'Brennan, Cowan, Rev. Sci. Instrum., 1992, 63, 850'
Fe 0.34785 0.84958 11.76950 7.35730 3.52220 2.30450 4.76110 0.30720 15.35350 76.88050 1.03690 'International Tables Volume C Table 6.1.1.4 (pp. 500-502)' 'Brennan, Cowan, Rev. Sci. Instrum., 1992, 63, 850'
H 0.00000 0.00000 0.49300 0.32291 0.14019 0.04081 10.51090 26.12570 3.14236 57.79970 0.00304 'International Tables Volume C Table 6.1.1.4 (pp. 500-502)' 'Brennan, Cowan, Rev. Sci. Instrum., 1992, 63, 850'
N 0.00612 0.00332 12.21260 3.13220 2.01250 1.16630 0.00570 9.89330 28.99750 0.58260 -11.52900 'International Tables Volume C Table 6.1.1.4 (pp. 500-502)' 'Brennan, Cowan, Rev. Sci. Instrum., 1992, 63, 850'
O 0.01085 0.00610 3.04850 2.28680 1.54630 0.86700 13.27710 5.70110 0.32390 32.90890 0.25080 'International Tables Volume C Table 6.1.1.4 (pp. 500-502)' 'Brennan, Cowan, Rev. Sci. Instrum., 1992, 63, 850'
Ru -1.23864 0.84050 19.26740 12.91820 4.86337 1.56756 0.80852 8.43467 24.79970 94.29280 5.37874 'International Tables Volume C Table 6.1.1.4 (pp. 500-502)' 'Brennan, Cowan, Rev. Sci. Instrum., 1992, 63, 850'

loop_
_geom_angle_atom_site_label_1
_geom_angle_atom_site_label_2
_geom_angle_atom_site_label_3
_geom_angle
_geom_angle_site_symmetry_1
_geom_angle_site_symmetry_3
_geom_angle_publ_flag
O1 Ru1 Cl1 83.69(7) . . y
N2 Ru1 Cl1 83.78(7) . . y
N2 Ru1 O1 76.47(9) . . y
C11 Ru1 Cl1 161.69(10) . . y
C11 Ru1 O1 95.84(10) . . y
C11 Ru1 N2 113.99(12) . . y
C12 Ru1 Cl1 149.86(9) . . y
C12 Ru1 O1 125.88(11) . . y
C12 Ru1 N2 96.73(11) . . y
C12 Ru1 C11 37.66(11) . . y
C13 Ru1 Cl1 112.96(10) . . y
C13 Ru1 O1 163.31(11) . . y
C13 Ru1 N2 105.42(11) . . y
C13 Ru1 C11 68.05(12) . . y
C13 Ru1 C12 37.77(12) . . y
C8 Ru1 Cl1 90.20(10) . . y
C8 Ru1 O1 148.93(11) . . y
C8 Ru1 N2 133.23(11) . . y
C8 Ru1 C11 80.75(13) . . y
C8 Ru1 C12 67.48(13) . . y
C8 Ru1 C13 36.51(13) . . y
C9 Ru1 Cl1 95.13(10) . . y
C9 Ru1 O1 112.44(11) . . y
C9 Ru1 N2 170.90(11) . . y
C9 Ru1 C11 68.04(14) . . y
C9 Ru1 C12 79.66(13) . . y
C9 Ru1 C13 66.64(13) . . y
C9 Ru1 C8 37.67(13) . . y
C10 Ru1 Cl1 124.02(11) . . y
C10 Ru1 O1 90.93(11) . . y
C10 Ru1 N2 148.44(13) . . y
C10 Ru1 C11 37.70(13) . . y
C10 Ru1 C12 67.22(13) . . y
C10 Ru1 C13 78.94(12) . . y
C10 Ru1 C8 67.47(13) . . y
C10 Ru1 C9 37.16(13) . . y
C28 Fe1 C24 41.21(13) . . y
C27 Fe1 C24 68.77(14) . . y
C27 Fe1 C28 40.78(13) . . y
C26 Fe1 C24 69.20(13) . . y
C26 Fe1 C28 68.45(15) . . y
C26 Fe1 C27 39.81(15) . . y
C25 Fe1 C24 41.65(13) . . y
C25 Fe1 C28 68.97(15) . . y
C25 Fe1 C27 67.65(16) . . y
C25 Fe1 C26 40.42(15) . . y
C31 Fe1 C24 162.81(18) . . y
C31 Fe1 C28 125.95(19) . . y
C31 Fe1 C27 108.88(18) . . y
C31 Fe1 C26 120.65(18) . . y
C31 Fe1 C25 154.66(18) . . y
C30 Fe1 C24 155.38(19) . . y
C30 Fe1 C28 162.8(2) . . y
C30 Fe1 C27 126.51(18) . . y
C30 Fe1 C26 109.01(17) . . y
C30 Fe1 C25 120.95(17) . . y
C30 Fe1 C31 39.45(18) . . y
C29 Fe1 C24 120.41(17) . . y
C29 Fe1 C28 155.27(17) . . y
C29 Fe1 C27 162.92(17) . . y
C29 Fe1 C26 126.66(18) . . y
C29 Fe1 C25 108.65(17) . . y
C29 Fe1 C31 66.8(2) . . y
C29 Fe1 C30 39.75(19) . . y
C33 Fe1 C24 106.79(15) . . y
C33 Fe1 C28 120.37(16) . . y
C33 Fe1 C27 156.04(18) . . y
C33 Fe1 C26 162.6(2) . . y
C33 Fe1 C25 125.58(18) . . y
C33 Fe1 C31 68.04(19) . . y
C33 Fe1 C30 67.20(18) . . y
C33 Fe1 C29 39.69(17) . . y
C32 Fe1 C24 124.27(17) . . y
C32 Fe1 C28 107.41(16) . . y
C32 Fe1 C27 121.7(2) . . y
C32 Fe1 C26 156.0(2) . . y
C32 Fe1 C25 162.3(2) . . y
C32 Fe1 C31 41.33(19) . . y
C32 Fe1 C30 67.54(18) . . y
C32 Fe1 C29 66.95(19) . . y
C32 Fe1 C33 40.09(19) . . y
C1 O1 Ru1 112.37(18) . . ?
N1 N2 Ru1 113.51(17) . . ?
C17 N2 Ru1 131.4(2) . . ?
C17 N2 N1 114.8(2) . . ?
C1 N1 N2 111.2(3) . . ?
C14 C11 Ru1 133.3(2) . . ?
C12 C11 Ru1 69.79(18) . . ?
C12 C11 C14 120.6(3) . . ?
C10 C11 Ru1 70.06(19) . . ?
C10 C11 C14 122.8(3) . . ?
C10 C11 C12 116.5(3) . . ?
H14 C14 C11 107.2(2) . . ?
C15 C14 C11 115.2(4) . . ?
C15 C14 H14 107.2(3) . . ?
C16 C14 C11 108.5(3) . . ?
C16 C14 H14 107.2(3) . . ?
C16 C14 C15 111.3(4) . . ?
H15a C15 C14 109.5 . . ?
H15b C15 C14 109.5 . . ?
H15b C15 H15a 109.5 . . ?
H15c C15 C14 109.5 . . ?
H15c C15 H15a 109.5 . . ?
H15c C15 H15b 109.5 . . ?
H16a C16 C14 109.5 . . ?
H16b C16 C14 109.5 . . ?
H16b C16 H16a 109.5 . . ?
H16c C16 C14 109.5 . . ?
H16c C16 H16a 109.5 . . ?
H16c C16 H16b 109.5 . . ?
C11 C12 Ru1 72.55(19) . . ?
H12 C12 Ru1 127.85(9) . . ?
H12 C12 C11 119.2(2) . . ?
C13 C12 Ru1 72.57(18) . . ?
C13 C12 C11 121.5(3) . . ?
C13 C12 H12 119.2(2) . . ?
C12 C13 Ru1 69.66(17) . . ?
H13 C13 Ru1 131.36(8) . . ?
H13 C13 C12 119.6(2) . . ?
C8 C13 Ru1 72.23(18) . . ?
C8 C13 C12 120.8(3) . . ?
C8 C13 H13 119.6(2) . . ?
C13 C8 Ru1 71.25(19) . . ?
C7 C8 Ru1 129.0(3) . . ?
C7 C8 C13 121.1(3) . . ?
C9 C8 Ru1 69.92(18) . . ?
C9 C8 C13 118.4(3) . . ?
C9 C8 C7 120.5(4) . . ?
H7a C7 C8 109.5 . . ?
H7b C7 C8 109.5 . . ?
H7b C7 H7a 109.5 . . ?
H7c C7 C8 109.5 . . ?
H7c C7 H7a 109.5 . . ?
H7c C7 H7b 109.5 . . ?
C8 C9 Ru1 72.41(19) . . ?
H9 C9 Ru1 129.15(10) . . ?
H9 C9 C8 119.8(2) . . ?
C10 C9 Ru1 71.0(2) . . ?
C10 C9 C8 120.4(3) . . ?
C10 C9 H9 119.8(2) . . ?
C11 C10 Ru1 72.24(18) . . ?
C9 C10 Ru1 71.8(2) . . ?
C9 C10 C11 122.2(3) . . ?
H10 C10 Ru1 129.70(9) . . ?
H10 C10 C11 118.88(19) . . ?
H10 C10 C9 118.9(2) . . ?
N1 C1 O1 126.4(3) . . ?
C2 C1 O1 116.5(3) . . ?
C2 C1 N1 117.1(3) . . ?
C3 C2 C1 121.9(3) . . ?
C6 C2 C1 120.9(3) . . ?
C6 C2 C3 117.2(3) . . ?
H3 C3 C2 120.6(2) . . ?
C4 C3 C2 118.8(4) . . ?
C4 C3 H3 120.6(3) . . ?
H4 C4 C3 117.7(3) . . ?
N3 C4 C3 124.5(4) . . ?
N3 C4 H4 117.7(2) . . ?
C5 N3 C4 115.6(3) . . ?
H5 C5 N3 117.9(2) . . ?
C6 C5 N3 124.2(4) . . ?
C6 C5 H5 117.9(3) . . ?
C5 C6 C2 119.6(4) . . ?
H6 C6 C2 120.2(2) . . ?
H6 C6 C5 120.2(3) . . ?
C24 C17 N2 126.4(3) . . ?
C18 C17 N2 118.7(3) . . ?
C18 C17 C24 114.8(3) . . ?
C17 C24 Fe1 125.7(2) . . ?
C28 C24 Fe1 68.90(19) . . ?
C28 C24 C17 131.8(3) . . ?
C25 C24 Fe1 69.32(18) . . ?
C25 C24 C17 122.1(3) . . ?
C25 C24 C28 106.1(3) . . ?
C24 C28 Fe1 69.89(18) . . ?
H28 C28 Fe1 125.22(10) . . ?
H28 C28 C24 125.88(19) . . ?
C27 C28 Fe1 70.6(2) . . ?
C27 C28 C24 108.2(3) . . ?
C27 C28 H28 125.9(2) . . ?
C28 C27 Fe1 68.6(2) . . ?
H27 C27 Fe1 127.35(11) . . ?
H27 C27 C28 125.5(2) . . ?
C26 C27 Fe1 70.1(2) . . ?
C26 C27 C28 109.0(3) . . ?
C26 C27 H27 125.5(2) . . ?
C27 C26 Fe1 70.1(2) . . ?
H26 C26 Fe1 126.19(11) . . ?
H26 C26 C27 125.8(2) . . ?
C25 C26 Fe1 69.5(2) . . ?
C25 C26 C27 108.3(3) . . ?
C25 C26 H26 125.8(2) . . ?
C24 C25 Fe1 69.04(18) . . ?
C26 C25 Fe1 70.1(2) . . ?
C26 C25 C24 108.3(3) . . ?
H25 C25 Fe1 126.56(11) . . ?
H25 C25 C24 125.8(2) . . ?
H25 C25 C26 125.8(2) . . ?
H31 C31 Fe1 125.35(15) . . ?
C30 C31 Fe1 70.7(2) . . ?
C30 C31 H31 126.3(3) . . ?
C32 C31 Fe1 69.2(2) . . ?
C32 C31 H31 126.3(3) . . ?
C32 C31 C30 107.4(4) . . ?
C31 C30 Fe1 69.8(2) . . ?
H30 C30 Fe1 126.17(13) . . ?
H30 C30 C31 125.8(3) . . ?
C29 C30 Fe1 69.8(2) . . ?
C29 C30 C31 108.4(4) . . ?
C29 C30 H30 125.8(3) . . ?
C30 C29 Fe1 70.5(3) . . ?
H29 C29 Fe1 125.79(13) . . ?
H29 C29 C30 125.4(3) . . ?
C33 C29 Fe1 69.9(2) . . ?
C33 C29 C30 109.1(4) . . ?
C33 C29 H29 125.4(3) . . ?
C29 C33 Fe1 70.4(2) . . ?
H33 C33 Fe1 125.21(12) . . ?
H33 C33 C29 126.0(3) . . ?
C32 C33 Fe1 69.9(3) . . ?
C32 C33 C29 108.0(4) . . ?
C32 C33 H33 126.0(3) . . ?
C31 C32 Fe1 69.5(2) . . ?
C33 C32 Fe1 70.0(2) . . ?
C33 C32 C31 107.1(4) . . ?
H32 C32 Fe1 125.70(13) . . ?
H32 C32 C31 126.4(3) . . ?
H32 C32 C33 126.4(3) . . ?
C19 C18 C17 120.8(3) . . ?
C23 C18 C17 119.5(3) . . ?
C23 C18 C19 119.6(3) . . ?
H19 C19 C18 119.8(2) . . ?
C20 C19 C18 120.4(4) . . ?
C20 C19 H19 119.8(3) . . ?
H20 C20 C19 120.2(3) . . ?
C21 C20 C19 119.6(4) . . ?
C21 C20 H20 120.2(3) . . ?
H21 C21 C20 119.6(3) . . ?
C22 C21 C20 120.7(4) . . ?
C22 C21 H21 119.6(3) . . ?
H22 C22 C21 120.2(3) . . ?
C23 C22 C21 119.6(4) . . ?
C23 C22 H22 120.2(3) . . ?
C22 C23 C18 120.0(4) . . ?
H23 C23 C18 120.0(2) . . ?
H23 C23 C22 120.0(3) . . ?
Cl2 C34 Cl3 114.3(4) . . ?
H34a C34 Cl3 108.7(2) . . ?
H34a C34 Cl2 108.7(2) . . ?
H34b C34 Cl3 108.7(3) . . ?
H34b C34 Cl2 108.7(2) . . ?
H34b C34 H34a 107.6 . . ?

loop_
_geom_bond_atom_site_label_1
_geom_bond_atom_site_label_2
_geom_bond_distance
_geom_bond_site_symmetry_2
_geom_bond_publ_flag
Ru1 Cl1 2.4131(9) . y
Ru1 O1 2.059(2) . y
Ru1 N2 2.122(3) . y
Ru1 C11 2.206(3) . y
Ru1 C12 2.170(3) . y
Ru1 C13 2.208(3) . y
Ru1 C8 2.220(3) . y
Ru1 C9 2.187(3) . y
Ru1 C10 2.177(3) . y
Fe1 C24 2.034(3) . y
Fe1 C28 2.021(3) . y
Fe1 C27 2.047(4) . y
Fe1 C26 2.046(4) . y
Fe1 C25 2.038(3) . y
Fe1 C31 2.031(4) . y
Fe1 C30 2.043(4) . y
Fe1 C29 2.034(4) . y
Fe1 C33 2.027(4) . y
Fe1 C32 2.027(4) . y
O1 C1 1.288(4) . ?
N2 N1 1.400(3) . ?
N2 C17 1.304(4) . ?
Cl3 C34 1.674(7) . ?
Cl2 C34 1.696(7) . ?
N1 C1 1.303(4) . ?
C11 C14 1.514(5) . ?
C11 C12 1.413(4) . ?
C11 C10 1.416(5) . ?
C14 H14 0.9800 . ?
C14 C15 1.494(6) . ?
C14 C16 1.525(6) . ?
C15 H15a 0.9600 . ?
C15 H15b 0.9600 . ?
C15 H15c 0.9600 . ?
C16 H16a 0.9600 . ?
C16 H16b 0.9600 . ?
C16 H16c 0.9600 . ?
C12 H12 0.9300 . ?
C12 C13 1.417(5) . ?
C13 H13 0.9300 . ?
C13 C8 1.387(5) . ?
C8 C7 1.499(5) . ?
C8 C9 1.423(5) . ?
C7 H7a 0.9600 . ?
C7 H7b 0.9600 . ?
C7 H7c 0.9600 . ?
C9 H9 0.9300 . ?
C9 C10 1.391(5) . ?
C10 H10 0.9300 . ?
C1 C2 1.490(4) . ?
C2 C3 1.374(5) . ?
C2 C6 1.370(5) . ?
C3 H3 0.9300 . ?
C3 C4 1.387(5) . ?
C4 H4 0.9300 . ?
C4 N3 1.322(5) . ?
N3 C5 1.321(5) . ?
C5 H5 0.9300 . ?
C5 C6 1.379(5) . ?
C6 H6 0.9300 . ?
C17 C24 1.462(4) . ?
C17 C18 1.488(4) . ?
C24 C28 1.427(5) . ?
C24 C25 1.447(4) . ?
C28 H28 0.9300 . ?
C28 C27 1.417(5) . ?
C27 H27 0.9300 . ?
C27 C26 1.394(5) . ?
C26 H26 0.9300 . ?
C26 C25 1.411(5) . ?
C25 H25 0.9300 . ?
C31 H31 0.9300 . ?
C31 C30 1.375(6) . ?
C31 C32 1.432(7) . ?
C30 H30 0.9300 . ?
C30 C29 1.386(7) . ?
C29 H29 0.9300 . ?
C29 C33 1.379(6) . ?
C33 H33 0.9300 . ?
C33 C32 1.390(7) . ?
C32 H32 0.9300 . ?
C18 C19 1.374(5) . ?
C18 C23 1.390(4) . ?
C19 H19 0.9300 . ?
C19 C20 1.383(5) . ?
C20 H20 0.9300 . ?
C20 C21 1.382(6) . ?
C21 H21 0.9300 . ?
C21 C22 1.370(6) . ?
C22 H22 0.9300 . ?
C22 C23 1.390(5) . ?
C23 H23 0.9300 . ?
C34 H34a 0.9700 . ?
C34 H34b 0.9700 . ?

loop_
_geom_torsion_atom_site_label_1
_geom_torsion_atom_site_label_2
_geom_torsion_atom_site_label_3
_geom_torsion_atom_site_label_4
_geom_torsion
_geom_torsion_site_symmetry_1
_geom_torsion_site_symmetry_2
_geom_torsion_site_symmetry_3
_geom_torsion_site_symmetry_4
_geom_torsion_publ_flag
Ru1 O1 C1 N1 -2.4(2) . . . . ?
Ru1 O1 C1 C2 178.17(19) . . . . ?
Ru1 N2 N1 C1 -1.5(2) . . . . ?
Ru1 N2 C17 C24 174.0(2) . . . . ?
Ru1 N2 C17 C18 -4.2(3) . . . . ?
Ru1 C11 C14 C15 49.6(4) . . . . ?
Ru1 C11 C14 C16 175.1(4) . . . . ?
Ru1 C11 C12 C13 -55.9(2) . . . . ?
Ru1 C11 C10 C9 53.9(2) . . . . ?
Ru1 C12 C11 C14 -129.11(19) . . . . ?
Ru1 C12 C11 C10 53.8(2) . . . . ?
Ru1 C12 C13 C8 -53.1(2) . . . . ?
Ru1 C13 C12 C11 55.9(2) . . . . ?
Ru1 C13 C8 C7 124.9(2) . . . . ?
Ru1 C13 C8 C9 -53.4(2) . . . . ?
Ru1 C8 C13 C12 52.0(2) . . . . ?
Ru1 C8 C9 C10 -54.4(2) . . . . ?
Ru1 C9 C8 C13 54.1(2) . . . . ?
Ru1 C9 C8 C7 -124.2(2) . . . . ?
Ru1 C9 C10 C11 -54.1(2) . . . . ?
Ru1 C10 C11 C14 129.32(19) . . . . ?
Ru1 C10 C11 C12 -53.7(2) . . . . ?
Ru1 C10 C9 C8 55.1(2) . . . . ?
Fe1 C24 C17 N2 -72.4(3) . . . . ?
Fe1 C24 C17 C18 105.8(3) . . . . ?
Fe1 C24 C28 C27 -60.5(2) . . . . ?
Fe1 C24 C25 C26 59.3(2) . . . . ?
Fe1 C28 C24 C17 -119.65(18) . . . . ?
Fe1 C28 C24 C25 59.6(2) . . . . ?
Fe1 C28 C27 C26 -58.6(2) . . . . ?
Fe1 C27 C28 C24 60.0(2) . . . . ?
Fe1 C27 C26 C25 -59.1(2) . . . . ?
Fe1 C26 C27 C28 57.7(2) . . . . ?
Fe1 C26 C25 C24 -58.6(2) . . . . ?
Fe1 C25 C24 C17 120.01(16) . . . . ?
Fe1 C25 C24 C28 -59.3(2) . . . . ?
Fe1 C25 C26 C27 59.5(2) . . . . ?
Fe1 C31 C30 C29 59.3(3) . . . . ?
Fe1 C31 C32 C33 -60.1(3) . . . . ?
Fe1 C30 C31 C32 -59.7(3) . . . . ?
Fe1 C30 C29 C33 59.4(2) . . . . ?
Fe1 C29 C30 C31 -59.4(3) . . . . ?
Fe1 C29 C33 C32 60.1(3) . . . . ?
Fe1 C33 C29 C30 -59.8(3) . . . . ?
Fe1 C33 C32 C31 59.8(3) . . . . ?
Fe1 C32 C31 C30 60.7(3) . . . . ?
Fe1 C32 C33 C29 -60.4(2) . . . . ?
O1 C1 N1 N2 2.7(4) . . . . ?
O1 C1 C2 C3 171.1(3) . . . . ?
O1 C1 C2 C6 -7.5(4) . . . . ?
N2 N1 C1 C2 -177.9(2) . . . . ?
N2 C17 C24 C28 20.3(4) . . . . ?
N2 C17 C24 C25 -158.8(3) . . . . ?
N2 C17 C18 C19 78.8(3) . . . . ?
N2 C17 C18 C23 -104.3(3) . . . . ?
N1 C1 C2 C3 -8.4(4) . . . . ?
N1 C1 C2 C6 173.1(3) . . . . ?
C11 C12 C13 C8 2.7(4) . . . . ?
C11 C10 C9 C8 1.0(4) . . . . ?
C12 C13 C8 C7 176.8(3) . . . . ?
C12 C13 C8 C9 -1.5(3) . . . . ?
C13 C8 C9 C10 -0.4(4) . . . . ?
C1 C2 C3 C4 -178.3(4) . . . . ?
C1 C2 C6 C5 179.5(4) . . . . ?
C2 C3 C4 N3 -1.4(5) . . . . ?
C2 C6 C5 N3 -1.3(5) . . . . ?
C3 C4 N3 C5 1.0(6) . . . . ?
C4 N3 C5 C6 0.4(5) . . . . ?
C17 C24 C28 C27 179.9(4) . . . . ?
C17 C24 C25 C26 179.3(3) . . . . ?
C17 C18 C19 C20 178.0(3) . . . . ?
C17 C18 C23 C22 -179.2(3) . . . . ?
C24 C28 C27 C26 1.4(3) . . . . ?
C24 C25 C26 C27 0.9(3) . . . . ?
C28 C27 C26 C25 -1.4(3) . . . . ?
C31 C30 C29 C33 0.0(4) . . . . ?
C31 C32 C33 C29 -0.6(4) . . . . ?
C30 C29 C33 C32 0.4(4) . . . . ?
C18 C19 C20 C21 0.9(4) . . . . ?
C18 C23 C22 C21 1.5(4) . . . . ?
C19 C20 C21 C22 -1.6(5) . . . . ?
C20 C21 C22 C23 0.4(5) . . . . ?
